data_1558138
loop_
_publ_author_name
'Ponduru, Tharun Teja'
'Wang, Guocang'
'Manoj, Sai'
'Pan, Sudip'
'Zhao, Lili'
'Frenking, Gernot'
'Dias, H. V. Rasika'

_publ_section_title
;
 Synthesis and characterization of heterometallic complexes involving
 coinage metals and isoelectronic Fe(CO)<sub>5</sub>,
 [Mn(CO)<sub>5</sub>]<sup>-</sup> and [Fe(CO)<sub>4</sub>CN]<sup>-</sup>
 ligands.
;
_journal_issue 25
_journal_name_full 'Dalton transactions (Cambridge, England : 2003)'
_journal_page_first 8566
_journal_page_last 8581
_journal_paper_doi 10.1039/d0dt01590c
_journal_volume 49
_journal_year 2020
_chemical_formula_moiety 'C32 H38 Au Mn N2 O5, C4 H8 O'
_chemical_formula_sum 'C36 H46 Au Mn N2 O6'
_chemical_formula_weight 854.65
_space_group_crystal_system orthorhombic
_space_group_IT_number 57
_space_group_name_Hall '-P 2c 2b'
_space_group_name_H-M_alt 'P b c m'
_atom_sites_solution_hydrogens geom
_atom_sites_solution_primary dual
_audit_creation_date 2017-11-28
_audit_creation_method
;
Olex2 1.2
(compiled 2017.08.10 svn.r3458 for OlexSys, GUI svn.r5381)
;
_audit_update_record
;
2020-04-27 deposited with the CCDC.	2020-05-28 downloaded from the CCDC.
;
_cell_angle_alpha 90
_cell_angle_beta 90
_cell_angle_gamma 90
_cell_formula_units_Z 4
_cell_length_a 8.6463(5)
_cell_length_b 19.4473(12)
_cell_length_c 21.4257(13)
_cell_measurement_reflns_used 9930
_cell_measurement_temperature 100(2)
_cell_measurement_theta_max 32.88
_cell_measurement_theta_min 3.03
_cell_volume 3602.7(4)
_computing_cell_refinement 'SAINT V8.38A (?, 2016)'
_computing_data_reduction 'SAINT V8.38A (?, 2016)'
_computing_molecular_graphics 'Olex2 (Dolomanov et al., 2009)'
_computing_publication_material 'Olex2 (Dolomanov et al., 2009)'
_computing_structure_refinement 'ShelXL (Sheldrick, 2015)'
_computing_structure_solution 'ShelXT (Sheldrick, 2015)'
_diffrn_ambient_temperature 100.01
_diffrn_detector_area_resol_mean 8
_diffrn_measured_fraction_theta_full 0.998
_diffrn_measured_fraction_theta_max 0.998
_diffrn_measurement_device_type 'Bruker D8 Quest with a Photon 100 CMOS detector'
_diffrn_measurement_method '\f and \w scans'
_diffrn_radiation_monochromator graphite
_diffrn_radiation_type MoK\a
_diffrn_radiation_wavelength 0.71073
_diffrn_reflns_av_R_equivalents 0.0457
_diffrn_reflns_av_unetI/netI 0.0244
_diffrn_reflns_Laue_measured_fraction_full 0.998
_diffrn_reflns_Laue_measured_fraction_max 0.998
_diffrn_reflns_limit_h_max 11
_diffrn_reflns_limit_h_min -11
_diffrn_reflns_limit_k_max 25
_diffrn_reflns_limit_k_min -25
_diffrn_reflns_limit_l_max 28
_diffrn_reflns_limit_l_min -28
_diffrn_reflns_number 41145
_diffrn_reflns_point_group_measured_fraction_full 0.998
_diffrn_reflns_point_group_measured_fraction_max 0.998
_diffrn_reflns_theta_full 25.242
_diffrn_reflns_theta_max 28.278
_diffrn_reflns_theta_min 3.028
_diffrn_source 'sealed tube'
_diffrn_standards_number 0
_exptl_absorpt_coefficient_mu 4.463
_exptl_absorpt_correction_T_max 0.4353
_exptl_absorpt_correction_T_min 0.3291
_exptl_absorpt_correction_type multi-scan
_exptl_absorpt_process_details
'SADABS-2016/2 (Bruker,2016/2) was used for absorption correction. wR2(int) was 0.0953 before and 0.0655 after correction. The Ratio of minimum to maximum transmission is 0.7560. The \l/2 correction factor is Not present.'
_exptl_crystal_colour colourless
_exptl_crystal_colour_primary colourless
_exptl_crystal_density_diffrn 1.576
_exptl_crystal_description parallelpiped
_exptl_crystal_F_000 1712
_exptl_crystal_size_max 0.18
_exptl_crystal_size_mid 0.14
_exptl_crystal_size_min 0.06
_refine_diff_density_max 0.576
_refine_diff_density_min -0.913
_refine_diff_density_rms 0.080
_refine_ls_extinction_method none
_refine_ls_goodness_of_fit_ref 1.034
_refine_ls_hydrogen_treatment constr
_refine_ls_matrix_type full
_refine_ls_number_parameters 248
_refine_ls_number_reflns 4588
_refine_ls_number_restraints 0
_refine_ls_restrained_S_all 1.034
_refine_ls_R_factor_all 0.0248
_refine_ls_R_factor_gt 0.0196
_refine_ls_shift/su_max 0.001
_refine_ls_shift/su_mean 0.000
_refine_ls_structure_factor_coef Fsqd
_refine_ls_weighting_details 'w=1/[\s^2^(Fo^2^)+(0.0090P)^2^+3.9077P] where P=(Fo^2^+2Fc^2^)/3'
_refine_ls_weighting_scheme calc
_refine_ls_wR_factor_gt 0.0375
_refine_ls_wR_factor_ref 0.0388
_reflns_Friedel_coverage 0.000
_reflns_number_gt 4139
_reflns_number_total 4588
_reflns_threshold_expression 'I > 2\s(I)'
_cod_data_source_file d0dt01590c2.cif
_cod_data_source_block rad568_0m_a
_cod_depositor_comments 'Adding full bibliography for 1558136--1558141.cif.'
_cod_database_code 1558138
_shelx_shelxl_version_number 2017/1
_shelx_space_group_comment
;
The symmetry employed for this shelxl refinement is uniquely defined
by the following loop, which should always be used as a source of
symmetry information in preference to the above space-group names.
They are only intended as comments.
;
_shelx_estimated_absorpt_t_max 0.776
_shelx_estimated_absorpt_t_min 0.501
_olex2_refinement_description
;
1. Fixed Uiso
 At 1.2 times of:
  All C(H) groups, All C(H,H) groups
 At 1.5 times of:
  All C(H,H,H) groups
2. Others
 Fixed Sof: O5(0.5) C19(0.5) H19A(0.5) H19B(0.5) C20(0.5) H20A(0.5) H20B(0.5)
 C21(0.5) H21A(0.5) H21B(0.5) C22(0.5) H22A(0.5) H22B(0.5)
3.a Ternary CH refined with riding coordinates:
 C13(H13), C16(H16)
3.b Secondary CH2 refined with riding coordinates:
 C6(H6A,H6B), C19(H19A,H19B), C20(H20A,H20B), C21(H21A,H21B), C22(H22A,H22B)
3.c Aromatic/amide H refined with riding coordinates:
 C9(H9), C10(H10), C11(H11)
3.d Idealised Me refined as rotating group:
 C14(H14A,H14B,H14C), C15(H15A,H15B,H15C), C17(H17A,H17B,H17C), C18(H18A,H18B,
 H18C)
;
_olex2_submission_special_instructions 'No special instructions were received'

loop_
_space_group_symop_operation_xyz
'x, y, z'
'-x, -y, z+1/2'
'-x, y+1/2, -z+1/2'
'x, -y+1/2, -z'
'-x, -y, -z'
'x, y, -z-1/2'
'x, -y-1/2, z-1/2'
'-x, y-1/2, z'

loop_
_atom_site_label
_atom_site_type_symbol
_atom_site_fract_x
_atom_site_fract_y
_atom_site_fract_z
_atom_site_U_iso_or_equiv
_atom_site_adp_type
_atom_site_occupancy
_atom_site_site_symmetry_order
_atom_site_calc_flag
_atom_site_refinement_flags_posn
_atom_site_refinement_flags_adp
_atom_site_refinement_flags_occupancy
_atom_site_disorder_assembly
_atom_site_disorder_group
Au Au 0.57217(2) 0.46857(2) 0.750000 0.01199(3) Uani 1 2 d S T P . .
Mn Mn 0.75200(5) 0.57414(2) 0.750000 0.01336(9) Uani 1 2 d S T P . .
O1 O 0.9910(3) 0.68251(13) 0.750000 0.0437(7) Uani 1 2 d S T P . .
O2 O 0.9570(2) 0.45100(11) 0.750000 0.0207(5) Uani 1 2 d S T P . .
O3 O 0.7168(3) 0.56531(12) 0.61223(9) 0.0535(6) Uani 1 1 d . . . . .
O4 O 0.4506(3) 0.64801(12) 0.750000 0.0296(5) Uani 1 2 d S T P . .
N N 0.36584(19) 0.35814(8) 0.69943(7) 0.0113(3) Uani 1 1 d . . . . .
C1 C 0.8967(4) 0.64100(16) 0.750000 0.0237(7) Uani 1 2 d S T P . .
C2 C 0.8760(4) 0.49794(16) 0.750000 0.0162(6) Uani 1 2 d S T P . .
C3 C 0.7324(3) 0.56793(13) 0.66494(12) 0.0287(5) Uani 1 1 d . . . . .
C4 C 0.5669(4) 0.62015(14) 0.750000 0.0201(6) Uani 1 2 d S T P . .
C5 C 0.4240(3) 0.38795(13) 0.750000 0.0109(5) Uani 1 2 d S T P . .
C6 C 0.2588(2) 0.30145(10) 0.71418(9) 0.0139(4) Uani 1 1 d . . . . .
H6A H 0.297001 0.257166 0.697398 0.017 Uiso 1 1 calc R . . . .
H6B H 0.154065 0.310532 0.697398 0.017 Uiso 1 1 calc R . . . .
C7 C 0.4133(2) 0.37282(9) 0.63645(9) 0.0130(4) Uani 1 1 d . . . . .
C8 C 0.5424(2) 0.33866(10) 0.61251(10) 0.0161(4) Uani 1 1 d . . . . .
C9 C 0.5867(3) 0.35380(11) 0.55137(10) 0.0233(5) Uani 1 1 d . . . . .
H9 H 0.674797 0.331830 0.533899 0.028 Uiso 1 1 calc R . . . .
C10 C 0.5039(3) 0.40033(11) 0.51603(10) 0.0266(5) Uani 1 1 d . . . . .
H10 H 0.535848 0.410195 0.474566 0.032 Uiso 1 1 calc R . . . .
C11 C 0.3752(3) 0.43269(11) 0.54027(10) 0.0223(5) Uani 1 1 d . . . . .
H11 H 0.318915 0.464243 0.515163 0.027 Uiso 1 1 calc R . . . .
C12 C 0.3268(2) 0.41958(10) 0.60117(9) 0.0158(4) Uani 1 1 d . . . . .
C13 C 0.6352(2) 0.28676(11) 0.64967(11) 0.0194(4) Uani 1 1 d . . . . .
H13 H 0.583390 0.280641 0.691026 0.023 Uiso 1 1 calc R . . . .
C14 C 0.7988(3) 0.31326(14) 0.66155(15) 0.0392(7) Uani 1 1 d . . . . .
H14A H 0.852160 0.319623 0.621617 0.059 Uiso 1 1 calc GR . . . .
H14B H 0.855594 0.279859 0.686996 0.059 Uiso 1 1 calc GR . . . .
H14C H 0.793603 0.357310 0.683669 0.059 Uiso 1 1 calc GR . . . .
C15 C 0.6400(3) 0.21682(11) 0.61737(12) 0.0277(5) Uani 1 1 d . . . . .
H15A H 0.534336 0.199537 0.612032 0.042 Uiso 1 1 calc GR . . . .
H15B H 0.699379 0.184434 0.642937 0.042 Uiso 1 1 calc GR . . . .
H15C H 0.689282 0.221587 0.576415 0.042 Uiso 1 1 calc GR . . . .
C16 C 0.1868(3) 0.45607(10) 0.62760(10) 0.0185(4) Uani 1 1 d . . . . .
H16 H 0.156893 0.431904 0.666994 0.022 Uiso 1 1 calc R . . . .
C17 C 0.2254(3) 0.53014(12) 0.64440(14) 0.0348(6) Uani 1 1 d . . . . .
H17A H 0.311802 0.530817 0.674018 0.052 Uiso 1 1 calc GR . . . .
H17B H 0.134870 0.551989 0.663455 0.052 Uiso 1 1 calc GR . . . .
H17C H 0.254547 0.555304 0.606556 0.052 Uiso 1 1 calc GR . . . .
C18 C 0.0491(3) 0.45308(14) 0.58374(13) 0.0354(6) Uani 1 1 d . . . . .
H18A H 0.070890 0.480539 0.546407 0.053 Uiso 1 1 calc GR . . . .
H18B H -0.042488 0.471534 0.604877 0.053 Uiso 1 1 calc GR . . . .
H18C H 0.029867 0.405251 0.571607 0.053 Uiso 1 1 calc GR . . . .
O5 O -0.0476(4) 0.2716(2) 0.5049(3) 0.0443(13) Uani 0.5 1 d . . . A -1
C19 C 0.0467(13) 0.2241(4) 0.5374(6) 0.042(2) Uani 0.5 1 d . . . A -1
H19A H 0.018305 0.176320 0.526242 0.051 Uiso 0.5 1 calc R . . A -1
H19B H 0.034532 0.229883 0.583088 0.051 Uiso 0.5 1 calc R . . A -1
C20 C 0.2101(9) 0.2393(4) 0.5181(3) 0.0356(19) Uani 0.5 1 d . . . A -1
H20A H 0.275114 0.197377 0.519378 0.043 Uiso 0.5 1 calc R . . A -1
H20B H 0.257135 0.275082 0.544855 0.043 Uiso 0.5 1 calc R . . A -1
C21 C 0.1890(10) 0.2646(5) 0.4521(3) 0.040(2) Uani 0.5 1 d . . . A -1
H21A H 0.276479 0.293966 0.438795 0.048 Uiso 0.5 1 calc R . . A -1
H21B H 0.177744 0.225834 0.422427 0.048 Uiso 0.5 1 calc R . . A -1
C22 C 0.0425(12) 0.3050(4) 0.4574(5) 0.0337(19) Uani 0.5 1 d . . . A -1
H22A H 0.064902 0.353152 0.469296 0.040 Uiso 0.5 1 calc R . . A -1
H22B H -0.013878 0.305012 0.417151 0.040 Uiso 0.5 1 calc R . . A -1

loop_
_atom_site_aniso_label
_atom_site_aniso_U_11
_atom_site_aniso_U_22
_atom_site_aniso_U_33
_atom_site_aniso_U_23
_atom_site_aniso_U_13
_atom_site_aniso_U_12
Au 0.01336(5) 0.00966(5) 0.01294(5) 0.000 0.000 -0.00207(4)
Mn 0.0139(2) 0.01100(19) 0.0152(2) 0.000 0.000 -0.00141(15)
O1 0.0239(13) 0.0205(13) 0.087(2) 0.000 0.000 -0.0100(11)
O2 0.0195(11) 0.0179(11) 0.0246(11) 0.000 0.000 0.0021(8)
O3 0.0654(14) 0.0771(16) 0.0180(10) -0.0006(10) -0.0063(9) 0.0392(13)
O4 0.0279(13) 0.0291(13) 0.0317(13) 0.000 0.000 0.0131(11)
N 0.0158(8) 0.0109(7) 0.0074(8) 0.0004(6) 0.0004(6) -0.0028(6)
C1 0.0205(17) 0.0154(14) 0.0352(19) 0.000 0.000 0.0024(12)
C2 0.0203(14) 0.0200(15) 0.0084(13) 0.000 0.000 -0.0049(12)
C3 0.0278(12) 0.0324(13) 0.0260(13) 0.0003(10) -0.0004(10) 0.0153(10)
C4 0.0298(17) 0.0079(12) 0.0227(15) 0.000 0.000 -0.0016(13)
C5 0.0115(12) 0.0097(11) 0.0115(12) 0.000 0.000 0.0014(10)
C6 0.0172(10) 0.0147(9) 0.0099(9) 0.0000(7) -0.0008(7) -0.0047(7)
C7 0.0189(10) 0.0113(8) 0.0087(8) -0.0003(7) 0.0024(7) -0.0023(8)
C8 0.0180(10) 0.0136(9) 0.0169(10) -0.0024(8) 0.0031(8) -0.0010(8)
C9 0.0298(12) 0.0200(10) 0.0203(11) -0.0023(9) 0.0135(9) 0.0017(9)
C10 0.0453(14) 0.0180(11) 0.0164(11) 0.0008(9) 0.0141(10) 0.0003(10)
C11 0.0389(13) 0.0145(10) 0.0135(10) 0.0035(8) 0.0062(9) 0.0045(9)
C12 0.0238(11) 0.0123(9) 0.0113(10) 0.0000(7) 0.0020(8) 0.0011(8)
C13 0.0192(10) 0.0182(10) 0.0208(11) -0.0020(9) 0.0029(8) 0.0021(8)
C14 0.0241(13) 0.0299(14) 0.063(2) -0.0013(13) -0.0089(13) 0.0029(11)
C15 0.0358(14) 0.0167(11) 0.0306(14) -0.0016(10) 0.0057(11) 0.0036(10)
C16 0.0246(11) 0.0175(10) 0.0136(10) 0.0023(8) 0.0014(8) 0.0050(8)
C17 0.0360(14) 0.0229(12) 0.0455(16) -0.0136(12) 0.0085(12) 0.0062(11)
C18 0.0319(14) 0.0437(16) 0.0307(13) -0.0065(11) -0.0063(11) 0.0087(12)
O5 0.0233(17) 0.075(4) 0.035(2) 0.009(3) 0.0095(19) 0.0132(17)
C19 0.040(4) 0.051(6) 0.035(4) -0.004(5) 0.012(3) 0.012(5)
C20 0.025(3) 0.042(5) 0.040(6) -0.012(5) -0.009(3) 0.009(3)
C21 0.039(4) 0.044(4) 0.038(5) -0.017(4) 0.016(4) -0.005(3)
C22 0.027(3) 0.047(5) 0.027(3) -0.009(4) 0.005(2) -0.004(4)

loop_
_atom_type_symbol
_atom_type_description
_atom_type_scat_dispersion_real
_atom_type_scat_dispersion_imag
_atom_type_scat_source
C C 0.0033 0.0016 'International Tables Vol C Tables 4.2.6.8 and 6.1.1.4'
H H 0.0000 0.0000 'International Tables Vol C Tables 4.2.6.8 and 6.1.1.4'
Au Au -2.0133 8.8022 'International Tables Vol C Tables 4.2.6.8 and 6.1.1.4'
Mn Mn 0.3368 0.7283 'International Tables Vol C Tables 4.2.6.8 and 6.1.1.4'
N N 0.0061 0.0033 'International Tables Vol C Tables 4.2.6.8 and 6.1.1.4'
O O 0.0106 0.0060 'International Tables Vol C Tables 4.2.6.8 and 6.1.1.4'

loop_
_geom_angle_atom_site_label_1
_geom_angle_atom_site_label_2
_geom_angle_atom_site_label_3
_geom_angle
_geom_angle_site_symmetry_1
_geom_angle_site_symmetry_3
_geom_angle_publ_flag
Mn Au C2 40.60(7) . . ?
C5 Au Mn 177.90(7) . . ?
C5 Au C2 141.51(10) . . ?
C1 Mn Au 173.24(10) . . ?
C1 Mn C2 100.21(14) . . ?
C1 Mn C3 96.40(9) . . ?
C1 Mn C3 96.40(9) . 6_557 ?
C1 Mn C4 104.69(13) . . ?
C2 Mn Au 73.02(9) . . ?
C2 Mn C3 90.04(7) . . ?
C2 Mn C3 90.04(7) . 6_557 ?
C2 Mn C4 155.10(13) . . ?
C3 Mn Au 83.79(9) 6_557 . ?
C3 Mn Au 83.79(9) . . ?
C3 Mn C3 166.98(17) 6_557 . ?
C4 Mn Au 82.07(9) . . ?
C4 Mn C3 87.22(7) . 6_557 ?
C4 Mn C3 87.22(7) . . ?
C5 N C6 112.94(16) . . ?
C5 N C7 124.79(17) . . ?
C7 N C6 121.90(15) . . ?
O1 C1 Mn 178.6(3) . . ?
Mn C2 Au 66.38(9) . . ?
O2 C2 Au 115.2(2) . . ?
O2 C2 Mn 178.4(3) . . ?
O3 C3 Mn 178.1(2) . . ?
O4 C4 Mn 179.1(3) . . ?
N C5 Au 125.30(11) 6_557 . ?
N C5 Au 125.30(12) . . ?
N C5 N 109.4(2) 6_557 . ?
N C6 C6 102.38(9) . 6_557 ?
N C6 H6A 111.3 . . ?
N C6 H6B 111.3 . . ?
C6 C6 H6A 111.3 6_557 . ?
C6 C6 H6B 111.3 6_557 . ?
H6A C6 H6B 109.2 . . ?
C8 C7 N 118.53(17) . . ?
C8 C7 C12 122.56(18) . . ?
C12 C7 N 118.90(17) . . ?
C7 C8 C13 123.17(18) . . ?
C9 C8 C7 117.60(19) . . ?
C9 C8 C13 119.23(19) . . ?
C8 C9 H9 119.6 . . ?
C10 C9 C8 120.7(2) . . ?
C10 C9 H9 119.6 . . ?
C9 C10 H10 119.6 . . ?
C11 C10 C9 120.7(2) . . ?
C11 C10 H10 119.6 . . ?
C10 C11 H11 119.6 . . ?
C10 C11 C12 120.7(2) . . ?
C12 C11 H11 119.6 . . ?
C7 C12 C16 122.02(18) . . ?
C11 C12 C7 117.66(19) . . ?
C11 C12 C16 120.31(19) . . ?
C8 C13 H13 107.9 . . ?
C8 C13 C14 110.68(19) . . ?
C8 C13 C15 111.68(19) . . ?
C14 C13 H13 107.9 . . ?
C14 C13 C15 110.57(19) . . ?
C15 C13 H13 107.9 . . ?
C13 C14 H14A 109.5 . . ?
C13 C14 H14B 109.5 . . ?
C13 C14 H14C 109.5 . . ?
H14A C14 H14B 109.5 . . ?
H14A C14 H14C 109.5 . . ?
H14B C14 H14C 109.5 . . ?
C13 C15 H15A 109.5 . . ?
C13 C15 H15B 109.5 . . ?
C13 C15 H15C 109.5 . . ?
H15A C15 H15B 109.5 . . ?
H15A C15 H15C 109.5 . . ?
H15B C15 H15C 109.5 . . ?
C12 C16 H16 107.6 . . ?
C12 C16 C17 110.89(19) . . ?
C12 C16 C18 112.20(19) . . ?
C17 C16 H16 107.6 . . ?
C18 C16 H16 107.6 . . ?
C18 C16 C17 110.8(2) . . ?
C16 C17 H17A 109.5 . . ?
C16 C17 H17B 109.5 . . ?
C16 C17 H17C 109.5 . . ?
H17A C17 H17B 109.5 . . ?
H17A C17 H17C 109.5 . . ?
H17B C17 H17C 109.5 . . ?
C16 C18 H18A 109.5 . . ?
C16 C18 H18B 109.5 . . ?
C16 C18 H18C 109.5 . . ?
H18A C18 H18B 109.5 . . ?
H18A C18 H18C 109.5 . . ?
H18B C18 H18C 109.5 . . ?
C19 O5 C22 109.4(4) . . ?
O5 C19 H19A 110.5 . . ?
O5 C19 H19B 110.5 . . ?
O5 C19 C20 106.1(7) . . ?
H19A C19 H19B 108.7 . . ?
C20 C19 H19A 110.5 . . ?
C20 C19 H19B 110.5 . . ?
C19 C20 H20A 111.4 . . ?
C19 C20 H20B 111.4 . . ?
C19 C20 C21 102.1(8) . . ?
H20A C20 H20B 109.2 . . ?
C21 C20 H20A 111.4 . . ?
C21 C20 H20B 111.4 . . ?
C20 C21 H21A 111.4 . . ?
C20 C21 H21B 111.4 . . ?
H21A C21 H21B 109.3 . . ?
C22 C21 C20 101.7(7) . . ?
C22 C21 H21A 111.4 . . ?
C22 C21 H21B 111.4 . . ?
O5 C22 C21 106.0(7) . . ?
O5 C22 H22A 110.5 . . ?
O5 C22 H22B 110.5 . . ?
C21 C22 H22A 110.5 . . ?
C21 C22 H22B 110.5 . . ?
H22A C22 H22B 108.7 . . ?

loop_
_geom_bond_atom_site_label_1
_geom_bond_atom_site_label_2
_geom_bond_distance
_geom_bond_site_symmetry_2
_geom_bond_publ_flag
Au Mn 2.5754(4) . ?
Au C2 2.688(3) . ?
Au C5 2.025(3) . ?
Mn C1 1.805(3) . ?
Mn C2 1.829(3) . ?
Mn C3 1.834(2) . ?
Mn C3 1.834(2) 6_557 ?
Mn C4 1.833(3) . ?
O1 C1 1.147(4) . ?
O2 C2 1.151(4) . ?
O3 C3 1.139(3) . ?
O4 C4 1.142(4) . ?
N C5 1.328(2) . ?
N C6 1.474(2) . ?
N C7 1.439(2) . ?
C6 C6 1.535(4) 6_557 ?
C6 H6A 0.9900 . ?
C6 H6B 0.9900 . ?
C7 C8 1.397(3) . ?
C7 C12 1.399(3) . ?
C8 C9 1.396(3) . ?
C8 C13 1.515(3) . ?
C9 H9 0.9500 . ?
C9 C10 1.380(3) . ?
C10 H10 0.9500 . ?
C10 C11 1.380(3) . ?
C11 H11 0.9500 . ?
C11 C12 1.394(3) . ?
C12 C16 1.513(3) . ?
C13 H13 1.0000 . ?
C13 C14 1.527(3) . ?
C13 C15 1.527(3) . ?
C14 H14A 0.9800 . ?
C14 H14B 0.9800 . ?
C14 H14C 0.9800 . ?
C15 H15A 0.9800 . ?
C15 H15B 0.9800 . ?
C15 H15C 0.9800 . ?
C16 H16 1.0000 . ?
C16 C17 1.522(3) . ?
C16 C18 1.518(3) . ?
C17 H17A 0.9800 . ?
C17 H17B 0.9800 . ?
C17 H17C 0.9800 . ?
C18 H18A 0.9800 . ?
C18 H18B 0.9800 . ?
C18 H18C 0.9800 . ?
O5 C19 1.415(11) . ?
O5 C22 1.438(11) . ?
C19 H19A 0.9900 . ?
C19 H19B 0.9900 . ?
C19 C20 1.503(13) . ?
C20 H20A 0.9900 . ?
C20 H20B 0.9900 . ?
C20 C21 1.508(11) . ?
C21 H21A 0.9900 . ?
C21 H21B 0.9900 . ?
C21 C22 1.496(13) . ?
C22 H22A 0.9900 . ?
C22 H22B 0.9900 . ?
